data_1576368
loop_
_publ_author_name
'Wieprecht, Nele'
'Krummenacher, Ivo'
'W\"ust, Leonie'
'Michel, Maximilian'
'Neder, Marco'
'H\"afner, Andreas'
'Karg, Jordan'
'Braunschweig, Holger'

_publ_section_title
;
 Boraindenes as versatile precursors to benzannulated boron heterocycles
;
_journal_name_full 'Chemical Science'
_journal_paper_doi 10.1039/D5SC08526H
_journal_year 2025
_chemical_formula_moiety 'C30 H25 B'
_chemical_formula_sum 'C30 H25 B'
_chemical_formula_weight 396.31
_space_group_crystal_system monoclinic
_space_group_IT_number 14
_space_group_name_Hall '-P 2yn'
_space_group_name_H-M_alt 'P 1 21/n 1'
_atom_sites_solution_hydrogens geom
_atom_sites_solution_primary dual
_atom_sites_solution_secondary difmap
_audit_creation_date 2025-04-10
_audit_creation_method 'CIF-fill 1.6d (K.Radacki, 2005-25)'
_audit_update_record
;
2025-11-03 deposited with the CCDC.	2025-12-01 downloaded from the CCDC.
;
_cell_angle_alpha 90
_cell_angle_beta 93.9390(10)
_cell_angle_gamma 90
_cell_formula_units_Z 4
_cell_length_a 12.1790(2)
_cell_length_b 15.5635(2)
_cell_length_c 12.7819(2)
_cell_measurement_reflns_used 10310
_cell_measurement_temperature 100(2)
_cell_measurement_theta_max 74.0640
_cell_measurement_theta_min 4.4360
_cell_volume 2417.06(6)
_computing_cell_refinement 'CrysAlisPro 1.171.41.112a (Rigaku OD, 2021)'
_computing_data_collection 'CrysAlisPro 1.171.41.112a (Rigaku OD, 2021)'
_computing_data_reduction 'CrysAlisPro 1.171.41.112a (Rigaku OD, 2021)'
_computing_molecular_graphics 'ShelXLe (Huebschle et all, 2011)'
_computing_publication_material 'SHELXL-2019/2 (Sheldrick, 2019)'
_computing_structure_refinement 'SHELXL-2019/2 (Sheldrick, 2019)'
_computing_structure_solution 'SHELXT 2014/5 (Sheldrick, 2014)'
_diffrn_ambient_environment N~2~
_diffrn_ambient_temperature 100(2)
_diffrn_detector HPA
_diffrn_detector_area_resol_mean 10.0
_diffrn_detector_type 'HyPix Arc150'
_diffrn_measured_fraction_theta_full 1.000
_diffrn_measured_fraction_theta_max 0.982
_diffrn_measurement_details
;
 
 List of Runs (angles in degrees, time in seconds):
 --------------------------------------------------------------------------
  1  \w     38.00  80.00   0.50    0.39    --   58.85  15.00  30.00   84
  2  \w     72.00 109.00   0.50    0.39    --   58.85  15.00 120.00   74
  3  \w     44.00 127.00   0.50    0.39    --   77.01  15.00 120.00  166
  4  \w     50.00  92.00   0.50    0.39    --   84.76  15.00  90.00   84
  5  \w     65.00 115.00   0.50    0.39    --   84.76  15.00  30.00  100
  6  \w     49.00 135.00   0.50    0.39    --   84.76  15.00-180.00  172
  7  \w     19.00  57.00   0.50    0.39    --   58.85 -95.00-120.00   76
  8  \w     46.00  93.00   0.50    0.39    --   84.76-112.00-180.00   94
  9  \w     46.00  92.00   0.50    0.39    --   77.01-112.00 -90.00   92
 10  \w     41.00  66.00   0.50    0.39    --   84.76-112.00-120.00   50
 11  \w     67.00  92.00   0.50    0.39    --   84.76 -95.00-180.00   50
 12  \w     67.00  92.00   0.50    0.39    --   84.76 -95.00-150.00   50
 13  \w     40.00  65.00   0.50    0.39    --   84.76-112.00 -60.00   50
 14  \w     52.00  91.00   0.50    0.39    --   84.76 -95.00   0.00   78
 15  \w     39.00  93.00   0.50    0.39    --   84.76-112.00  90.00  108
 16  \w     48.00  92.00   0.50    0.39    --   84.76 -95.00  90.00   88
 17  \w     23.00  49.00   0.50    0.39    --   58.85 -95.00 150.00   52
 18  \w     24.00  59.00   0.50    0.39    --   58.85-126.00 120.00   70
 19  \w     43.00  92.00   0.50    0.39    --   84.76 -95.00  30.00   98
 20  \w     16.00  41.00   0.50    0.39    --   58.85 -95.00-150.00   50
 21  \w     67.00  92.00   0.50    0.39    --   84.76 -95.00-120.00   50
 22  \w     35.00  75.00   0.50    0.39    --   77.01 -95.00-180.00   80
 23  \w     66.00  91.00   0.50    0.39    --   84.76 -95.00 -90.00   50
 24  \w     48.00  92.00   0.50    0.39    --   84.76 -95.00 -60.00   88
 25  \w     67.00  92.00   0.50    0.39    --   84.76 -95.00 -30.00   50
 26  \w     58.00  91.00   0.50    0.39    --   84.76 -95.00 120.00   66
 27  \w   -102.00 -33.00   0.50    0.39    --  -79.50 129.00  49.48  138
 28  \w    -54.00 -25.00   0.50    0.39    --  -69.92 126.00  90.00   58
 29  \w    -90.00 -31.00   0.50    0.39    --  -76.45 112.00   0.00  118
 30  \w    -62.00 -25.00   0.50    0.39    --  -69.92 126.00 -60.00   74
 31  \w    -97.00 -38.00   0.50    0.39    --  -79.50 118.00 -71.37  118
 32  \w    -59.00 -33.00   0.50    0.39    --  -76.45 112.00-120.00   52
 33  \w   -111.00 -39.00   0.50    0.39    --  -60.43 -15.00-150.00  144
 34  \w   -126.00 -41.00   0.50    0.39    --  -76.45 -15.00-120.00  170
 35  \w   -127.00 -41.00   0.50    0.39    --  -76.45 -15.00 150.00  172
;
_diffrn_measurement_device 'four-circle diffractometer'
_diffrn_measurement_device_type 'Rigaku XtaLAB Synergy-R'
_diffrn_measurement_method '\w scans'
_diffrn_orient_matrix_type
;
 CrysAlisPro convention (1999,Acta A55,543-557)
;
_diffrn_orient_matrix_UB_11 0.0708950000
_diffrn_orient_matrix_UB_12 -0.0634076000
_diffrn_orient_matrix_UB_13 -0.0587223000
_diffrn_orient_matrix_UB_21 0.0944642000
_diffrn_orient_matrix_UB_22 0.0110273000
_diffrn_orient_matrix_UB_23 0.0854993000
_diffrn_orient_matrix_UB_31 -0.0460446000
_diffrn_orient_matrix_UB_32 -0.0752140000
_diffrn_orient_matrix_UB_33 0.0619878000
_diffrn_radiation_monochromator 'multi-layer mirror'
_diffrn_radiation_probe x-ray
_diffrn_radiation_type CuK\a
_diffrn_radiation_wavelength 1.54184
_diffrn_radiation_xray_symbol K-L~2,3~
_diffrn_reflns_av_R_equivalents 0.0354
_diffrn_reflns_av_unetI/netI 0.0248
_diffrn_reflns_Laue_measured_fraction_full 1.000
_diffrn_reflns_Laue_measured_fraction_max 0.982
_diffrn_reflns_limit_h_max 14
_diffrn_reflns_limit_h_min -14
_diffrn_reflns_limit_k_max 17
_diffrn_reflns_limit_k_min -19
_diffrn_reflns_limit_l_max 15
_diffrn_reflns_limit_l_min -15
_diffrn_reflns_number 31849
_diffrn_reflns_point_group_measured_fraction_full 1.000
_diffrn_reflns_point_group_measured_fraction_max 0.982
_diffrn_reflns_theta_full 67.684
_diffrn_reflns_theta_max 75.049
_diffrn_reflns_theta_min 4.483
_diffrn_source 'rotating-anode X-ray tube'
_diffrn_source_type 'PhotonJet-R X-ray Source'
_exptl_absorpt_coefficient_mu 0.456
_exptl_absorpt_correction_T_max 1.00000
_exptl_absorpt_correction_T_min 0.62289
_exptl_absorpt_correction_type multi-scan
_exptl_absorpt_process_details
;
 CrysAlisPro 1.171.41.112a (Rigaku Oxford Diffraction, 2021) Empirical 
 absorption correction using spherical harmonics, implemented in SCALE3 
 ABSPACK scaling algorithm.
;
_exptl_crystal_colour 'clear light colourless'
_exptl_crystal_density_diffrn 1.089
_exptl_crystal_description plate
_exptl_crystal_F_000 840
_exptl_crystal_preparation
;
 For data collection the crystal was immersed in a film of perfluoropolyether 
 oil, mounted on a polyimide loop and transferred to stream of cold nitrogen 
 (Oxford Cryostream 800).
;
_exptl_crystal_size_max 0.170
_exptl_crystal_size_mid 0.110
_exptl_crystal_size_min 0.030
_refine_diff_density_max 0.216
_refine_diff_density_min -0.225
_refine_diff_density_rms 0.036
_refine_ls_extinction_method none
_refine_ls_goodness_of_fit_ref 1.037
_refine_ls_hydrogen_treatment constr
_refine_ls_matrix_type full
_refine_ls_number_parameters 283
_refine_ls_number_reflns 4892
_refine_ls_number_restraints 0
_refine_ls_restrained_S_all 1.037
_refine_ls_R_factor_all 0.0556
_refine_ls_R_factor_gt 0.0439
_refine_ls_shift/su_max 0.001
_refine_ls_shift/su_mean 0.000
_refine_ls_structure_factor_coef Fsqd
_refine_ls_weighting_details
;
 w=1/[\s^2^(Fo^2^)+(0.0497P)^2^+0.8569P] where P=(Fo^2^+2Fc^2^)/3
;
_refine_ls_weighting_scheme calc
_refine_ls_wR_factor_gt 0.1066
_refine_ls_wR_factor_ref 0.1123
_reflns_Friedel_coverage 0.000
_reflns_number_gt 4004
_reflns_number_total 4892
_reflns_threshold_expression 'I > 2\s(I)'
_cod_data_source_file d5sc08526h2.cif
_cod_data_source_block 5PhMe
_cod_original_sg_symbol_H-M 'P 21/n'
_cod_database_code 1576368
_shelx_shelxl_version_number 2019/2
_shelx_space_group_comment
;
 The symmetry employed for this shelxl refinement is uniquely defined by the 
 following loop, which should always be used as a source of symmetry 
 information in preference to the above space-group names. They are only 
 intended as comments.
;
_shelx_estimated_absorpt_t_min 0.927
_shelx_estimated_absorpt_t_max 0.986

loop_
_space_group_symop_operation_xyz
'x, y, z'
'-x+1/2, y+1/2, -z+1/2'
'-x, -y, -z'
'x-1/2, -y-1/2, z-1/2'

loop_
_atom_site_label
_atom_site_type_symbol
_atom_site_fract_x
_atom_site_fract_y
_atom_site_fract_z
_atom_site_U_iso_or_equiv
_atom_site_adp_type
_atom_site_occupancy
_atom_site_site_symmetry_order
_atom_site_calc_flag
_atom_site_refinement_flags_posn
_atom_site_refinement_flags_adp
_atom_site_refinement_flags_occupancy
_atom_site_disorder_assembly
_atom_site_disorder_group
C1_1 C 0.40792(11) 0.82787(8) 0.31602(10) 0.0225(3) Uani 1 1 d . . . . .
B1_1 B 0.41188(12) 0.80632(10) 0.19648(12) 0.0240(3) Uani 1 1 d . . . . .
C2_1 C 0.50205(11) 0.82865(8) 0.37852(10) 0.0228(3) Uani 1 1 d . . . . .
C3_1 C 0.61095(11) 0.82110(8) 0.33247(10) 0.0226(3) Uani 1 1 d . . . . .
C4_1 C 0.69406(11) 0.87815(9) 0.37046(11) 0.0249(3) Uani 1 1 d . . . . .
H4_1 H 0.678516 0.917200 0.424620 0.030 Uiso 1 1 calc R U . . .
C5_1 C 0.79685(11) 0.87957(9) 0.33226(11) 0.0280(3) Uani 1 1 d . . . . .
H5_1 H 0.850198 0.920357 0.357784 0.034 Uiso 1 1 calc R U . . .
C6_1 C 0.82164(12) 0.82058(10) 0.25587(12) 0.0308(3) Uani 1 1 d . . . . .
H6_1 H 0.892298 0.820634 0.228665 0.037 Uiso 1 1 calc R U . . .
C7_1 C 0.74310(12) 0.76194(9) 0.21975(11) 0.0288(3) Uani 1 1 d . . . . .
H7_1 H 0.762159 0.720752 0.169230 0.035 Uiso 1 1 calc R U . . .
C8_1 C 0.63585(11) 0.76043(9) 0.25446(11) 0.0247(3) Uani 1 1 d . . . . .
C9_1 C 0.55792(12) 0.69354(9) 0.21065(11) 0.0264(3) Uani 1 1 d . . . . .
C10_1 C 0.45183(11) 0.71216(9) 0.18092(11) 0.0256(3) Uani 1 1 d . . . . .
C11_1 C 0.37056(12) 0.64477(10) 0.13891(12) 0.0320(3) Uani 1 1 d . . . . .
H11A_1 H 0.305395 0.673079 0.105433 0.048 Uiso 1 1 calc R U . . .
H11B_1 H 0.348714 0.608721 0.196808 0.048 Uiso 1 1 calc R U . . .
H11C_1 H 0.404999 0.608919 0.087298 0.048 Uiso 1 1 calc R U . . .
C12_1 C 0.60600(13) 0.60478(9) 0.19663(13) 0.0340(3) Uani 1 1 d . . . . .
H12A_1 H 0.546198 0.563200 0.183569 0.051 Uiso 1 1 calc R U . . .
H12B_1 H 0.650529 0.588520 0.260325 0.051 Uiso 1 1 calc R U . . .
H12C_1 H 0.652355 0.605237 0.136919 0.051 Uiso 1 1 calc R U . . .
C1_2 C 0.38056(11) 0.86982(9) 0.10590(11) 0.0255(3) Uani 1 1 d . . . . .
C2_2 C 0.38082(12) 0.95852(9) 0.12430(11) 0.0293(3) Uani 1 1 d . . . . .
H2_2 H 0.396000 0.979108 0.193762 0.035 Uiso 1 1 calc R U . . .
C3_2 C 0.35949(14) 1.01703(10) 0.04367(13) 0.0375(4) Uani 1 1 d . . . . .
H3_2 H 0.360729 1.076905 0.058134 0.045 Uiso 1 1 calc R U . . .
C4_2 C 0.33637(14) 0.98818(11) -0.05794(12) 0.0398(4) Uani 1 1 d . . . . .
H4_2 H 0.320997 1.028104 -0.113244 0.048 Uiso 1 1 calc R U . . .
C5_2 C 0.33578(13) 0.90091(11) -0.07847(12) 0.0372(4) Uani 1 1 d . . . . .
H5_2 H 0.319635 0.880999 -0.148089 0.045 Uiso 1 1 calc R U . . .
C6_2 C 0.35851(12) 0.84238(10) 0.00157(11) 0.0316(3) Uani 1 1 d . . . . .
H6_2 H 0.359270 0.782727 -0.014098 0.038 Uiso 1 1 calc R U . . .
C1_3 C 0.29525(11) 0.82976(8) 0.35617(10) 0.0227(3) Uani 1 1 d . . . . .
C2_3 C 0.21869(12) 0.89270(9) 0.32407(11) 0.0288(3) Uani 1 1 d . . . . .
H2_3 H 0.238884 0.936779 0.277691 0.035 Uiso 1 1 calc R U . . .
C3_3 C 0.11319(12) 0.89169(10) 0.35916(12) 0.0338(3) Uani 1 1 d . . . . .
H3_3 H 0.062210 0.935417 0.337378 0.041 Uiso 1 1 calc R U . . .
C4_3 C 0.08217(12) 0.82758(10) 0.42536(12) 0.0320(3) Uani 1 1 d . . . . .
H4_3 H 0.009984 0.827084 0.449179 0.038 Uiso 1 1 calc R U . . .
C5_3 C 0.15635(12) 0.76406(9) 0.45699(11) 0.0291(3) Uani 1 1 d . . . . .
H5_3 H 0.134948 0.719645 0.502334 0.035 Uiso 1 1 calc R U . . .
C6_3 C 0.26209(12) 0.76487(9) 0.42278(11) 0.0261(3) Uani 1 1 d . . . . .
H6_3 H 0.312492 0.720839 0.444880 0.031 Uiso 1 1 calc R U . . .
C1_4 C 0.50616(11) 0.84013(8) 0.49473(10) 0.0228(3) Uani 1 1 d . . . . .
C2_4 C 0.44592(11) 0.90336(9) 0.54256(11) 0.0253(3) Uani 1 1 d . . . . .
H2_4 H 0.400616 0.941384 0.500519 0.030 Uiso 1 1 calc R U . . .
C3_4 C 0.45140(12) 0.91140(9) 0.65100(11) 0.0287(3) Uani 1 1 d . . . . .
H3_4 H 0.410407 0.955121 0.682553 0.034 Uiso 1 1 calc R U . . .
C4_4 C 0.51644(12) 0.85589(10) 0.71346(11) 0.0302(3) Uani 1 1 d . . . . .
H4_4 H 0.519226 0.861070 0.787653 0.036 Uiso 1 1 calc R U . . .
C5_4 C 0.57720(12) 0.79300(10) 0.66740(11) 0.0302(3) Uani 1 1 d . . . . .
H5_4 H 0.621862 0.754894 0.709929 0.036 Uiso 1 1 calc R U . . .
C6_4 C 0.57288(11) 0.78560(9) 0.55896(11) 0.0272(3) Uani 1 1 d . . . . .
H6_4 H 0.615829 0.742887 0.527822 0.033 Uiso 1 1 calc R U . . .

loop_
_atom_site_aniso_label
_atom_site_aniso_U_11
_atom_site_aniso_U_22
_atom_site_aniso_U_33
_atom_site_aniso_U_23
_atom_site_aniso_U_13
_atom_site_aniso_U_12
C1_1 0.0185(7) 0.0227(6) 0.0263(7) 0.0007(5) 0.0016(5) 0.0014(5)
B1_1 0.0138(7) 0.0302(8) 0.0279(8) -0.0017(6) 0.0009(6) -0.0007(6)
C2_1 0.0210(7) 0.0227(6) 0.0246(7) 0.0005(5) 0.0014(5) 0.0007(5)
C3_1 0.0189(7) 0.0248(7) 0.0237(7) 0.0021(5) -0.0010(5) 0.0011(5)
C4_1 0.0227(7) 0.0256(7) 0.0261(7) -0.0002(5) -0.0009(5) 0.0014(5)
C5_1 0.0201(7) 0.0291(7) 0.0344(8) 0.0025(6) -0.0017(6) -0.0022(5)
C6_1 0.0182(7) 0.0391(8) 0.0353(8) 0.0031(6) 0.0039(6) 0.0031(6)
C7_1 0.0224(7) 0.0348(8) 0.0294(7) -0.0022(6) 0.0016(6) 0.0063(6)
C8_1 0.0214(7) 0.0263(7) 0.0262(7) 0.0012(5) -0.0012(5) 0.0039(5)
C9_1 0.0245(7) 0.0270(7) 0.0274(7) -0.0025(5) -0.0002(6) 0.0022(5)
C10_1 0.0230(7) 0.0286(7) 0.0250(7) -0.0024(5) 0.0006(5) 0.0005(6)
C11_1 0.0253(7) 0.0322(8) 0.0380(8) -0.0042(6) -0.0025(6) -0.0008(6)
C12_1 0.0289(8) 0.0296(7) 0.0427(9) -0.0056(6) -0.0037(6) 0.0047(6)
C1_2 0.0191(7) 0.0327(7) 0.0246(7) -0.0015(6) 0.0008(5) 0.0024(5)
C2_2 0.0274(7) 0.0334(8) 0.0269(7) 0.0008(6) 0.0002(6) -0.0021(6)
C3_2 0.0408(9) 0.0338(8) 0.0376(9) 0.0067(7) 0.0005(7) -0.0021(7)
C4_2 0.0383(9) 0.0488(10) 0.0320(8) 0.0134(7) -0.0002(7) 0.0034(7)
C5_2 0.0336(8) 0.0526(10) 0.0249(7) -0.0008(7) -0.0018(6) 0.0077(7)
C6_2 0.0288(8) 0.0380(8) 0.0275(7) -0.0048(6) -0.0006(6) 0.0079(6)
C1_3 0.0193(7) 0.0261(7) 0.0223(6) -0.0036(5) -0.0002(5) -0.0014(5)
C2_3 0.0239(7) 0.0290(7) 0.0336(8) 0.0048(6) 0.0029(6) 0.0024(6)
C3_3 0.0217(7) 0.0371(8) 0.0428(9) 0.0044(7) 0.0040(6) 0.0061(6)
C4_3 0.0216(7) 0.0387(8) 0.0362(8) -0.0024(6) 0.0057(6) -0.0025(6)
C5_3 0.0283(8) 0.0317(7) 0.0278(7) 0.0003(6) 0.0046(6) -0.0037(6)
C6_3 0.0236(7) 0.0277(7) 0.0267(7) -0.0003(5) -0.0002(5) 0.0016(5)
C1_4 0.0176(6) 0.0269(7) 0.0236(7) -0.0001(5) -0.0001(5) -0.0038(5)
C2_4 0.0233(7) 0.0256(7) 0.0268(7) 0.0002(5) 0.0000(5) -0.0015(5)
C3_4 0.0298(8) 0.0280(7) 0.0285(7) -0.0031(6) 0.0041(6) -0.0015(6)
C4_4 0.0292(8) 0.0383(8) 0.0228(7) -0.0003(6) 0.0004(6) -0.0055(6)
C5_4 0.0238(7) 0.0382(8) 0.0280(7) 0.0070(6) -0.0027(6) -0.0004(6)
C6_4 0.0217(7) 0.0313(7) 0.0285(7) 0.0015(6) 0.0020(5) 0.0017(6)

loop_
_atom_type_symbol
_atom_type_description
_atom_type_scat_dispersion_real
_atom_type_scat_dispersion_imag
_atom_type_scat_source
C C 0.0181 0.0091 'International Tables Vol C Tables 4.2.6.8 and 6.1.1.4'
H H 0.0000 0.0000 'International Tables Vol C Tables 4.2.6.8 and 6.1.1.4'
B B 0.0090 0.0039 'International Tables Vol C Tables 4.2.6.8 and 6.1.1.4'

loop_
_exptl_crystal_face_index_h
_exptl_crystal_face_index_k
_exptl_crystal_face_index_l
_exptl_crystal_face_perp_dist
-1 -2 1 0.0351
-1 0 -1 0.0193
1 -1 0 0.0570
2 0 -1 0.0753
-2 0 1 0.0298
0 -2 1 0.0439
0 2 -1 0.0916
-2 1 0 0.0404
-1 1 0 0.0570
-2 1 1 0.0369
2 -1 -1 0.0703
-1 2 0 0.0730
1 1 -1 0.0923
-1 -1 1 0.0354
1 0 1 0.0258
2 1 2 0.0249
1 0 2 0.0125
-2 -1 -2 0.0231
-1 0 -2 0.0174

loop_
_geom_angle_atom_site_label_1
_geom_angle_atom_site_label_2
_geom_angle_atom_site_label_3
_geom_angle
_geom_angle_site_symmetry_1
_geom_angle_site_symmetry_3
_geom_angle_publ_flag
C2_1 C1_1 C1_3 123.85(12) . . ?
C2_1 C1_1 B1_1 119.75(12) . . ?
C1_3 C1_1 B1_1 115.35(11) . . ?
C1_2 B1_1 C10_1 124.49(13) . . ?
C1_2 B1_1 C1_1 124.68(12) . . ?
C10_1 B1_1 C1_1 110.83(12) . . ?
C1_1 C2_1 C3_1 120.46(12) . . ?
C1_1 C2_1 C1_4 123.92(12) . . ?
C3_1 C2_1 C1_4 115.58(11) . . ?
C4_1 C3_1 C8_1 118.57(12) . . ?
C4_1 C3_1 C2_1 116.86(12) . . ?
C8_1 C3_1 C2_1 124.57(12) . . ?
C5_1 C4_1 C3_1 122.57(13) . . ?
C5_1 C4_1 H4_1 118.7 . . ?
C3_1 C4_1 H4_1 118.7 . . ?
C4_1 C5_1 C6_1 119.11(13) . . ?
C4_1 C5_1 H5_1 120.4 . . ?
C6_1 C5_1 H5_1 120.4 . . ?
C7_1 C6_1 C5_1 119.59(13) . . ?
C7_1 C6_1 H6_1 120.2 . . ?
C5_1 C6_1 H6_1 120.2 . . ?
C6_1 C7_1 C8_1 122.88(13) . . ?
C6_1 C7_1 H7_1 118.6 . . ?
C8_1 C7_1 H7_1 118.6 . . ?
C7_1 C8_1 C3_1 117.20(13) . . ?
C7_1 C8_1 C9_1 118.26(12) . . ?
C3_1 C8_1 C9_1 124.49(12) . . ?
C10_1 C9_1 C8_1 121.78(12) . . ?
C10_1 C9_1 C12_1 122.09(13) . . ?
C8_1 C9_1 C12_1 116.07(12) . . ?
C9_1 C10_1 C11_1 122.64(13) . . ?
C9_1 C10_1 B1_1 117.73(12) . . ?
C11_1 C10_1 B1_1 119.55(12) . . ?
C10_1 C11_1 H11A_1 109.5 . . ?
C10_1 C11_1 H11B_1 109.5 . . ?
H11A_1 C11_1 H11B_1 109.5 . . ?
C10_1 C11_1 H11C_1 109.5 . . ?
H11A_1 C11_1 H11C_1 109.5 . . ?
H11B_1 C11_1 H11C_1 109.5 . . ?
C9_1 C12_1 H12A_1 109.5 . . ?
C9_1 C12_1 H12B_1 109.5 . . ?
H12A_1 C12_1 H12B_1 109.5 . . ?
C9_1 C12_1 H12C_1 109.5 . . ?
H12A_1 C12_1 H12C_1 109.5 . . ?
H12B_1 C12_1 H12C_1 109.5 . . ?
C2_2 C1_2 C6_2 117.13(13) . . ?
C2_2 C1_2 B1_1 120.36(13) . . ?
C6_2 C1_2 B1_1 122.36(13) . . ?
C3_2 C2_2 C1_2 121.63(14) . . ?
C3_2 C2_2 H2_2 119.2 . . ?
C1_2 C2_2 H2_2 119.2 . . ?
C4_2 C3_2 C2_2 120.00(15) . . ?
C4_2 C3_2 H3_2 120.0 . . ?
C2_2 C3_2 H3_2 120.0 . . ?
C5_2 C4_2 C3_2 119.62(15) . . ?
C5_2 C4_2 H4_2 120.2 . . ?
C3_2 C4_2 H4_2 120.2 . . ?
C4_2 C5_2 C6_2 120.53(15) . . ?
C4_2 C5_2 H5_2 119.7 . . ?
C6_2 C5_2 H5_2 119.7 . . ?
C5_2 C6_2 C1_2 121.06(14) . . ?
C5_2 C6_2 H6_2 119.5 . . ?
C1_2 C6_2 H6_2 119.5 . . ?
C2_3 C1_3 C6_3 118.12(13) . . ?
C2_3 C1_3 C1_1 121.51(12) . . ?
C6_3 C1_3 C1_1 120.27(12) . . ?
C3_3 C2_3 C1_3 120.75(13) . . ?
C3_3 C2_3 H2_3 119.6 . . ?
C1_3 C2_3 H2_3 119.6 . . ?
C4_3 C3_3 C2_3 120.34(14) . . ?
C4_3 C3_3 H3_3 119.8 . . ?
C2_3 C3_3 H3_3 119.8 . . ?
C3_3 C4_3 C5_3 119.79(14) . . ?
C3_3 C4_3 H4_3 120.1 . . ?
C5_3 C4_3 H4_3 120.1 . . ?
C4_3 C5_3 C6_3 120.24(13) . . ?
C4_3 C5_3 H5_3 119.9 . . ?
C6_3 C5_3 H5_3 119.9 . . ?
C5_3 C6_3 C1_3 120.75(13) . . ?
C5_3 C6_3 H6_3 119.6 . . ?
C1_3 C6_3 H6_3 119.6 . . ?
C2_4 C1_4 C6_4 118.19(12) . . ?
C2_4 C1_4 C2_1 122.55(12) . . ?
C6_4 C1_4 C2_1 119.26(12) . . ?
C3_4 C2_4 C1_4 120.71(13) . . ?
C3_4 C2_4 H2_4 119.6 . . ?
C1_4 C2_4 H2_4 119.6 . . ?
C4_4 C3_4 C2_4 120.31(13) . . ?
C4_4 C3_4 H3_4 119.8 . . ?
C2_4 C3_4 H3_4 119.8 . . ?
C5_4 C4_4 C3_4 119.80(13) . . ?
C5_4 C4_4 H4_4 120.1 . . ?
C3_4 C4_4 H4_4 120.1 . . ?
C4_4 C5_4 C6_4 119.95(14) . . ?
C4_4 C5_4 H5_4 120.0 . . ?
C6_4 C5_4 H5_4 120.0 . . ?
C5_4 C6_4 C1_4 121.03(13) . . ?
C5_4 C6_4 H6_4 119.5 . . ?
C1_4 C6_4 H6_4 119.5 . . ?

loop_
_geom_bond_atom_site_label_1
_geom_bond_atom_site_label_2
_geom_bond_distance
_geom_bond_site_symmetry_2
_geom_bond_publ_flag
C1_1 C2_1 1.3517(19) . ?
C1_1 C1_3 1.4980(18) . ?
C1_1 B1_1 1.568(2) . ?
B1_1 C1_2 1.550(2) . ?
B1_1 C10_1 1.561(2) . ?
C2_1 C3_1 1.4922(18) . ?
C2_1 C1_4 1.4935(18) . ?
C3_1 C4_1 1.4075(19) . ?
C3_1 C8_1 1.4210(19) . ?
C4_1 C5_1 1.3748(19) . ?
C4_1 H4_1 0.9500 . ?
C5_1 C6_1 1.388(2) . ?
C5_1 H5_1 0.9500 . ?
C6_1 C7_1 1.379(2) . ?
C6_1 H6_1 0.9500 . ?
C7_1 C8_1 1.4082(19) . ?
C7_1 H7_1 0.9500 . ?
C8_1 C9_1 1.4917(19) . ?
C9_1 C10_1 1.3529(19) . ?
C9_1 C12_1 1.5158(19) . ?
C10_1 C11_1 1.5150(19) . ?
C11_1 H11A_1 0.9800 . ?
C11_1 H11B_1 0.9800 . ?
C11_1 H11C_1 0.9800 . ?
C12_1 H12A_1 0.9800 . ?
C12_1 H12B_1 0.9800 . ?
C12_1 H12C_1 0.9800 . ?
C1_2 C2_2 1.400(2) . ?
C1_2 C6_2 1.4084(19) . ?
C2_2 C3_2 1.386(2) . ?
C2_2 H2_2 0.9500 . ?
C3_2 C4_2 1.385(2) . ?
C3_2 H3_2 0.9500 . ?
C4_2 C5_2 1.383(2) . ?
C4_2 H4_2 0.9500 . ?
C5_2 C6_2 1.383(2) . ?
C5_2 H5_2 0.9500 . ?
C6_2 H6_2 0.9500 . ?
C1_3 C2_3 1.3945(19) . ?
C1_3 C6_3 1.3983(19) . ?
C2_3 C3_3 1.390(2) . ?
C2_3 H2_3 0.9500 . ?
C3_3 C4_3 1.378(2) . ?
C3_3 H3_3 0.9500 . ?
C4_3 C5_3 1.381(2) . ?
C4_3 H4_3 0.9500 . ?
C5_3 C6_3 1.388(2) . ?
C5_3 H5_3 0.9500 . ?
C6_3 H6_3 0.9500 . ?
C1_4 C2_4 1.3936(19) . ?
C1_4 C6_4 1.4011(19) . ?
C2_4 C3_4 1.3888(19) . ?
C2_4 H2_4 0.9500 . ?
C3_4 C4_4 1.387(2) . ?
C3_4 H3_4 0.9500 . ?
C4_4 C5_4 1.383(2) . ?
C4_4 H4_4 0.9500 . ?
C5_4 C6_4 1.388(2) . ?
C5_4 H5_4 0.9500 . ?
C6_4 H6_4 0.9500 . ?

loop_
_geom_torsion_atom_site_label_1
_geom_torsion_atom_site_label_2
_geom_torsion_atom_site_label_3
_geom_torsion_atom_site_label_4
_geom_torsion
_geom_torsion_site_symmetry_1
_geom_torsion_site_symmetry_2
_geom_torsion_site_symmetry_3
_geom_torsion_site_symmetry_4
_geom_torsion_publ_flag
C2_1 C1_1 B1_1 C1_2 -115.62(15) . . . . ?
C1_3 C1_1 B1_1 C1_2 75.62(17) . . . . ?
C2_1 C1_1 B1_1 C10_1 64.31(16) . . . . ?
C1_3 C1_1 B1_1 C10_1 -104.45(13) . . . . ?
C1_3 C1_1 C2_1 C3_1 176.16(12) . . . . ?
B1_1 C1_1 C2_1 C3_1 8.41(19) . . . . ?
C1_3 C1_1 C2_1 C1_4 -6.2(2) . . . . ?
B1_1 C1_1 C2_1 C1_4 -173.98(12) . . . . ?
C1_1 C2_1 C3_1 C4_1 134.74(14) . . . . ?
C1_4 C2_1 C3_1 C4_1 -43.07(17) . . . . ?
C1_1 C2_1 C3_1 C8_1 -45.77(19) . . . . ?
C1_4 C2_1 C3_1 C8_1 136.43(13) . . . . ?
C8_1 C3_1 C4_1 C5_1 2.5(2) . . . . ?
C2_1 C3_1 C4_1 C5_1 -177.96(12) . . . . ?
C3_1 C4_1 C5_1 C6_1 -2.4(2) . . . . ?
C4_1 C5_1 C6_1 C7_1 0.1(2) . . . . ?
C5_1 C6_1 C7_1 C8_1 2.1(2) . . . . ?
C6_1 C7_1 C8_1 C3_1 -1.9(2) . . . . ?
C6_1 C7_1 C8_1 C9_1 -179.47(13) . . . . ?
C4_1 C3_1 C8_1 C7_1 -0.35(19) . . . . ?
C2_1 C3_1 C8_1 C7_1 -179.84(12) . . . . ?
C4_1 C3_1 C8_1 C9_1 177.01(13) . . . . ?
C2_1 C3_1 C8_1 C9_1 -2.5(2) . . . . ?
C7_1 C8_1 C9_1 C10_1 -136.95(15) . . . . ?
C3_1 C8_1 C9_1 C10_1 45.7(2) . . . . ?
C7_1 C8_1 C9_1 C12_1 40.22(18) . . . . ?
C3_1 C8_1 C9_1 C12_1 -137.11(14) . . . . ?
C8_1 C9_1 C10_1 C11_1 -178.36(13) . . . . ?
C12_1 C9_1 C10_1 C11_1 4.6(2) . . . . ?
C8_1 C9_1 C10_1 B1_1 -1.5(2) . . . . ?
C12_1 C9_1 C10_1 B1_1 -178.49(13) . . . . ?
C1_2 B1_1 C10_1 C9_1 111.23(16) . . . . ?
C1_1 B1_1 C10_1 C9_1 -68.69(16) . . . . ?
C1_2 B1_1 C10_1 C11_1 -71.80(18) . . . . ?
C1_1 B1_1 C10_1 C11_1 108.27(14) . . . . ?
C10_1 B1_1 C1_2 C2_2 -158.88(13) . . . . ?
C1_1 B1_1 C1_2 C2_2 21.0(2) . . . . ?
C10_1 B1_1 C1_2 C6_2 16.5(2) . . . . ?
C1_1 B1_1 C1_2 C6_2 -163.54(13) . . . . ?
C6_2 C1_2 C2_2 C3_2 0.5(2) . . . . ?
B1_1 C1_2 C2_2 C3_2 176.16(14) . . . . ?
C1_2 C2_2 C3_2 C4_2 0.5(2) . . . . ?
C2_2 C3_2 C4_2 C5_2 -0.6(2) . . . . ?
C3_2 C4_2 C5_2 C6_2 -0.3(3) . . . . ?
C4_2 C5_2 C6_2 C1_2 1.3(2) . . . . ?
C2_2 C1_2 C6_2 C5_2 -1.4(2) . . . . ?
B1_1 C1_2 C6_2 C5_2 -176.95(14) . . . . ?
C2_1 C1_1 C1_3 C2_3 124.32(15) . . . . ?
B1_1 C1_1 C1_3 C2_3 -67.44(17) . . . . ?
C2_1 C1_1 C1_3 C6_3 -59.37(19) . . . . ?
B1_1 C1_1 C1_3 C6_3 108.87(14) . . . . ?
C6_3 C1_3 C2_3 C3_3 1.3(2) . . . . ?
C1_1 C1_3 C2_3 C3_3 177.65(13) . . . . ?
C1_3 C2_3 C3_3 C4_3 -0.8(2) . . . . ?
C2_3 C3_3 C4_3 C5_3 0.0(2) . . . . ?
C3_3 C4_3 C5_3 C6_3 0.3(2) . . . . ?
C4_3 C5_3 C6_3 C1_3 0.1(2) . . . . ?
C2_3 C1_3 C6_3 C5_3 -0.9(2) . . . . ?
C1_1 C1_3 C6_3 C5_3 -177.33(12) . . . . ?
C1_1 C2_1 C1_4 C2_4 -46.1(2) . . . . ?
C3_1 C2_1 C1_4 C2_4 131.65(14) . . . . ?
C1_1 C2_1 C1_4 C6_4 133.94(14) . . . . ?
C3_1 C2_1 C1_4 C6_4 -48.34(17) . . . . ?
C6_4 C1_4 C2_4 C3_4 -0.5(2) . . . . ?
C2_1 C1_4 C2_4 C3_4 179.47(13) . . . . ?
C1_4 C2_4 C3_4 C4_4 -0.6(2) . . . . ?
C2_4 C3_4 C4_4 C5_4 0.9(2) . . . . ?
C3_4 C4_4 C5_4 C6_4 0.0(2) . . . . ?
C4_4 C5_4 C6_4 C1_4 -1.1(2) . . . . ?
C2_4 C1_4 C6_4 C5_4 1.4(2) . . . . ?
C2_1 C1_4 C6_4 C5_4 -178.64(13) . . . . ?
